data_4113075
loop_
_publ_author_name
'Baudouin Gerard'
'Guilford Jones'
'John A. Porco'

_publ_contact_author_address
;Department of Chemistry and Center for Chemical Methodology and Library 
Development, Boston University, Boston, Massachusetts 02215
;
_publ_contact_author_email 'porco@chem.bu.edu          '
_publ_contact_author_fax (617)353-6466
_publ_contact_author_name 'Professor John A. Porco, Jr  '
_publ_contact_author_phone '(617)353-2493  '
_publ_section_title
;
 A Biomimetic Approach to the Rocaglamides Employing Photogeneration of
 Oxidopyryliums Derived from 3-Hydroxyflavones
;
_journal_name_full 'Journal of the American Chemical Society'
_journal_page_first 13620
_journal_page_last 13621
_journal_paper_doi 10.1021/ja044798o
_journal_volume 126
_journal_year 2004
_chemical_formula_sum 'C38 H28 Br2 O6'
_chemical_formula_weight 740.42
_chemical_name_systematic
; 
 ? 
;
_space_group_IT_number 14
_symmetry_cell_setting monoclinic
_symmetry_space_group_name_Hall '-P 2ybc'
_symmetry_space_group_name_H-M 'P 1 21/c 1'
_atom_sites_solution_hydrogens geom
_atom_sites_solution_primary direct
_atom_sites_solution_secondary difmap
_audit_creation_method SHELXL-97
_cell_angle_alpha 90.00
_cell_angle_beta 106.6770(10)
_cell_angle_gamma 90.00
_cell_formula_units_Z 8
_cell_length_a 25.4111(10)
_cell_length_b 16.5031(6)
_cell_length_c 16.4599(6)
_cell_measurement_reflns_used 3548
_cell_measurement_temperature 295(2)
_cell_measurement_theta_max 18.73
_cell_measurement_theta_min 2.58
_cell_volume 6612.3(4)
_computing_cell_refinement 'Bruker SAINT'
_computing_data_collection 'Bruker SMART'
_computing_data_reduction 'Bruker SAINT'
_computing_molecular_graphics 'Bruker SHELXTL'
_computing_publication_material 'Bruker SHELXTL'
_computing_structure_refinement 'SHELXL-97 (Sheldrick, 1997)'
_computing_structure_solution 'SHELXS-97 (Sheldrick, 1990)'
_diffrn_ambient_temperature 295(2)
_diffrn_measured_fraction_theta_full 0.959
_diffrn_measured_fraction_theta_max 0.959
_diffrn_measurement_device_type 'APEX II area detector'
_diffrn_measurement_method 'phi and omega scans'
_diffrn_radiation_monochromator graphite
_diffrn_radiation_source 'fine-focus sealed tube'
_diffrn_radiation_type MoK\a
_diffrn_radiation_wavelength 0.71073
_diffrn_reflns_av_R_equivalents 0.0507
_diffrn_reflns_av_sigmaI/netI 0.0636
_diffrn_reflns_limit_h_max 25
_diffrn_reflns_limit_h_min -25
_diffrn_reflns_limit_k_max 16
_diffrn_reflns_limit_k_min -13
_diffrn_reflns_limit_l_max 16
_diffrn_reflns_limit_l_min -14
_diffrn_reflns_number 23839
_diffrn_reflns_theta_full 20.81
_diffrn_reflns_theta_max 20.81
_diffrn_reflns_theta_min 0.84
_exptl_absorpt_coefficient_mu 2.498
_exptl_absorpt_correction_T_max 0.9402
_exptl_absorpt_correction_T_min 0.4348
_exptl_absorpt_correction_type 'semiempirical by SADABS'
_exptl_crystal_colour colorless
_exptl_crystal_density_diffrn 1.488
_exptl_crystal_density_meas 0
_exptl_crystal_description plate
_exptl_crystal_F_000 2992
_exptl_crystal_size_max 0.40
_exptl_crystal_size_mid 0.15
_exptl_crystal_size_min 0.03
_refine_diff_density_max 0.385
_refine_diff_density_min -0.467
_refine_diff_density_rms 0.048
_refine_ls_extinction_method none
_refine_ls_goodness_of_fit_ref 1.022
_refine_ls_hydrogen_treatment riding
_refine_ls_matrix_type full
_refine_ls_number_parameters 829
_refine_ls_number_reflns 6644
_refine_ls_number_restraints 0
_refine_ls_restrained_S_all 1.022
_refine_ls_R_factor_all 0.0940
_refine_ls_R_factor_gt 0.0459
_refine_ls_shift/su_max 0.012
_refine_ls_shift/su_mean 0.002
_refine_ls_structure_factor_coef Fsqd
_refine_ls_weighting_details 'calc w=1/[\s^2^(Fo^2^)+(0.0485P)^2^+4.1691P] where P=(Fo^2^+2Fc^2^)/3'
_refine_ls_weighting_scheme calc
_refine_ls_wR_factor_gt 0.1001
_refine_ls_wR_factor_ref 0.1169
_reflns_number_gt 4137
_reflns_number_total 6644
_reflns_threshold_expression >2sigma(I)
_cod_data_source_file ja044798osi20040828_013709.cif
_cod_data_source_block porco36
_cod_database_code 4113075

loop_
_symmetry_equiv_pos_as_xyz
'x, y, z'
'-x, y+1/2, -z+1/2'
'-x, -y, -z'
'x, -y-1/2, z-1/2'

loop_
_atom_site_label
_atom_site_type_symbol
_atom_site_fract_x
_atom_site_fract_y
_atom_site_fract_z
_atom_site_U_iso_or_equiv
_atom_site_adp_type
_atom_site_occupancy
_atom_site_symmetry_multiplicity
_atom_site_calc_flag
_atom_site_refinement_flags
Br1 Br 0.31844(3) 0.57162(5) 0.40572(6) 0.1040(3) Uani 1 1 d .
Br2 Br 0.76626(3) -0.34798(5) 0.80444(6) 0.1083(4) Uani 1 1 d .
O1 O 0.54002(15) 0.0805(2) 0.7217(2) 0.0602(12) Uani 1 1 d .
H1A H 0.5434 0.0958 0.7704 0.090 Uiso 1 1 calc R
O2 O 0.60288(18) 0.2606(2) 0.6781(3) 0.0588(12) Uani 1 1 d .
O3 O 0.53140(17) 0.3098(3) 0.4920(3) 0.0682(13) Uani 1 1 d .
O4 O 0.5493(2) 0.3702(3) 0.3852(3) 0.1023(19) Uani 1 1 d .
O5 O 0.62762(15) -0.0009(3) 0.6592(2) 0.0533(11) Uani 1 1 d .
O6 O 0.5655(2) -0.0918(3) 0.5871(3) 0.0747(14) Uani 1 1 d .
C1 C 0.5662(2) 0.1839(3) 0.5500(4) 0.0485(17) Uani 1 1 d .
H1B H 0.5317 0.1592 0.5166 0.058 Uiso 1 1 calc R
C2 C 0.6111(2) 0.1183(3) 0.5661(4) 0.0475(16) Uani 1 1 d .
H2A H 0.6458 0.1423 0.5996 0.057 Uiso 1 1 calc R
C3 C 0.5901(2) 0.0634(3) 0.6231(4) 0.0493(16) Uani 1 1 d .
H3A H 0.5551 0.0397 0.5902 0.059 Uiso 1 1 calc R
C4 C 0.5798(2) 0.1188(4) 0.6905(4) 0.0477(16) Uani 1 1 d .
C5 C 0.6292(3) 0.1477(5) 0.7593(4) 0.0532(17) Uani 1 1 d .
C6 C 0.6608(3) 0.1072(5) 0.8304(6) 0.074(2) Uani 1 1 d .
H6A H 0.6554 0.0523 0.8384 0.089 Uiso 1 1 calc R
C7 C 0.7006(3) 0.1509(7) 0.8890(5) 0.088(2) Uani 1 1 d .
H7A H 0.7218 0.1254 0.9378 0.106 Uiso 1 1 calc R
C8 C 0.7091(3) 0.2309(7) 0.8763(6) 0.096(3) Uani 1 1 d .
H8A H 0.7368 0.2586 0.9159 0.115 Uiso 1 1 calc R
C9 C 0.6773(3) 0.2715(5) 0.8055(6) 0.084(2) Uani 1 1 d .
H9A H 0.6827 0.3261 0.7967 0.101 Uiso 1 1 calc R
C10 C 0.6377(3) 0.2274(5) 0.7491(5) 0.0599(19) Uani 1 1 d .
C11 C 0.5609(2) 0.2012(3) 0.6395(4) 0.0484(17) Uani 1 1 d .
C12 C 0.5063(3) 0.2330(4) 0.6436(4) 0.0505(17) Uani 1 1 d .
C13 C 0.5032(3) 0.2960(4) 0.6972(4) 0.073(2) Uani 1 1 d .
H13A H 0.5354 0.3192 0.7312 0.088 Uiso 1 1 calc R
C14 C 0.4528(4) 0.3251(5) 0.7011(5) 0.097(3) Uani 1 1 d .
H14A H 0.4515 0.3694 0.7355 0.116 Uiso 1 1 calc R
C15 C 0.4052(4) 0.2892(6) 0.6548(6) 0.096(3) Uani 1 1 d .
H15A H 0.3714 0.3079 0.6585 0.115 Uiso 1 1 calc R
C16 C 0.4076(3) 0.2258(5) 0.6032(5) 0.077(2) Uani 1 1 d .
H16A H 0.3755 0.2011 0.5712 0.093 Uiso 1 1 calc R
C17 C 0.4579(3) 0.1981(4) 0.5983(4) 0.0645(19) Uani 1 1 d .
H17A H 0.4589 0.1544 0.5631 0.077 Uiso 1 1 calc R
C18 C 0.6209(3) 0.0764(3) 0.4906(4) 0.0490(16) Uani 1 1 d .
C19 C 0.5788(3) 0.0456(4) 0.4254(5) 0.069(2) Uani 1 1 d .
H19A H 0.5426 0.0543 0.4250 0.083 Uiso 1 1 calc R
C20 C 0.5896(3) 0.0022(5) 0.3608(5) 0.084(2) Uani 1 1 d .
H20A H 0.5605 -0.0189 0.3180 0.100 Uiso 1 1 calc R
C21 C 0.6419(4) -0.0105(4) 0.3583(5) 0.083(2) Uani 1 1 d .
H21A H 0.6488 -0.0398 0.3142 0.100 Uiso 1 1 calc R
C22 C 0.6845(3) 0.0208(5) 0.4221(6) 0.081(2) Uani 1 1 d .
H22A H 0.7206 0.0127 0.4216 0.097 Uiso 1 1 calc R
C23 C 0.6734(3) 0.0646(4) 0.4872(4) 0.070(2) Uani 1 1 d .
H23A H 0.7024 0.0865 0.5295 0.084 Uiso 1 1 calc R
C24 C 0.5773(3) 0.2561(4) 0.5011(4) 0.0627(19) Uani 1 1 d .
H24A H 0.6113 0.2826 0.5319 0.075 Uiso 1 1 calc R
H24B H 0.5801 0.2396 0.4460 0.075 Uiso 1 1 calc R
C25 C 0.5213(3) 0.3645(4) 0.4320(5) 0.0599(18) Uani 1 1 d .
C26 C 0.4731(3) 0.4151(4) 0.4288(4) 0.0539(17) Uani 1 1 d .
C27 C 0.4410(3) 0.4030(4) 0.4819(4) 0.0645(19) Uani 1 1 d .
H27A H 0.4502 0.3619 0.5222 0.077 Uiso 1 1 calc R
C28 C 0.3958(3) 0.4498(4) 0.4772(4) 0.068(2) Uani 1 1 d .
H28A H 0.3745 0.4410 0.5138 0.082 Uiso 1 1 calc R
C29 C 0.3827(3) 0.5098(4) 0.4173(5) 0.066(2) Uani 1 1 d .
C30 C 0.4147(3) 0.5259(4) 0.3662(5) 0.073(2) Uani 1 1 d .
H30A H 0.4063 0.5689 0.3281 0.088 Uiso 1 1 calc R
C31 C 0.4598(3) 0.4779(4) 0.3712(4) 0.071(2) Uani 1 1 d .
H31A H 0.4816 0.4879 0.3355 0.085 Uiso 1 1 calc R
C32 C 0.6095(3) -0.0767(4) 0.6353(4) 0.0568(18) Uani 1 1 d .
C33 C 0.6498(3) -0.1401(4) 0.6756(4) 0.0534(17) Uani 1 1 d .
C34 C 0.6369(3) -0.2195(5) 0.6560(4) 0.0665(19) Uani 1 1 d .
H34A H 0.6038 -0.2320 0.6161 0.080 Uiso 1 1 calc R
C35 C 0.6710(3) -0.2805(4) 0.6929(5) 0.070(2) Uani 1 1 d .
H35A H 0.6616 -0.3341 0.6783 0.084 Uiso 1 1 calc R
C36 C 0.7191(3) -0.2621(5) 0.7518(5) 0.068(2) Uani 1 1 d .
C37 C 0.7339(3) -0.1839(5) 0.7730(4) 0.075(2) Uani 1 1 d .
H37A H 0.7670 -0.1723 0.8133 0.090 Uiso 1 1 calc R
C38 C 0.6991(3) -0.1219(4) 0.7341(5) 0.069(2) Uani 1 1 d .
H38A H 0.7090 -0.0682 0.7475 0.083 Uiso 1 1 calc R
Br1' Br 1.18016(4) -1.05329(6) 1.08809(7) 0.1243(4) Uani 1 1 d .
Br2' Br 0.74102(4) -0.12937(5) 1.03856(7) 0.1188(4) Uani 1 1 d .
O1' O 0.94787(15) -0.5770(2) 1.1874(2) 0.0582(11) Uani 1 1 d .
H1'A H 0.9454 -0.5965 1.2320 0.087 Uiso 1 1 calc R
O2' O 0.88413(18) -0.7557(2) 1.0859(3) 0.0671(12) Uani 1 1 d .
O3' O 0.9596(2) -0.8089(3) 0.9687(3) 0.0834(16) Uani 1 1 d .
O4' O 0.9470(2) -0.8664(3) 0.8445(4) 0.0935(18) Uani 1 1 d .
O5' O 0.86865(15) -0.4920(3) 1.0414(2) 0.0532(11) Uani 1 1 d .
O6' O 0.93494(19) -0.4085(2) 1.0250(3) 0.0738(14) Uani 1 1 d .
C1' C 0.9259(2) -0.6827(3) 0.9939(4) 0.0545(17) Uani 1 1 d .
H1'B H 0.9618 -0.6611 0.9938 0.065 Uiso 1 1 calc R
C2' C 0.8840(2) -0.6142(3) 0.9658(4) 0.0463(16) Uani 1 1 d .
H2'A H 0.8477 -0.6353 0.9645 0.056 Uiso 1 1 calc R
C3' C 0.9038(2) -0.5601(4) 1.0424(4) 0.0475(16) Uani 1 1 d .
H3'A H 0.9403 -0.5397 1.0441 0.057 Uiso 1 1 calc R
C4' C 0.9097(2) -0.6149(4) 1.1185(4) 0.0489(17) Uani 1 1 d .
C5' C 0.8569(2) -0.6389(4) 1.1375(4) 0.0513(17) Uani 1 1 d .
C6' C 0.8232(3) -0.5955(4) 1.1731(4) 0.071(2) Uani 1 1 d .
H6'A H 0.8297 -0.5409 1.1864 0.086 Uiso 1 1 calc R
C7' C 0.7782(3) -0.6361(7) 1.1888(4) 0.091(3) Uani 1 1 d .
H7'A H 0.7551 -0.6086 1.2142 0.109 Uiso 1 1 calc R
C8' C 0.7685(4) -0.7164(7) 1.1667(6) 0.103(3) Uani 1 1 d .
H8'A H 0.7382 -0.7422 1.1758 0.123 Uiso 1 1 calc R
C9' C 0.8026(3) -0.7582(5) 1.1318(5) 0.089(2) Uani 1 1 d .
H9'A H 0.7962 -0.8126 1.1178 0.107 Uiso 1 1 calc R
C10' C 0.8461(3) -0.7188(5) 1.1179(4) 0.0608(18) Uani 1 1 d .
C11' C 0.9278(2) -0.6985(4) 1.0871(4) 0.0507(17) Uani 1 1 d .
C12' C 0.9808(3) -0.7319(4) 1.1431(4) 0.0534(17) Uani 1 1 d .
C13' C 0.9818(3) -0.7944(4) 1.1979(4) 0.073(2) Uani 1 1 d .
H13B H 0.9490 -0.8184 1.1995 0.088 Uiso 1 1 calc R
C14' C 1.0317(4) -0.8231(5) 1.2519(5) 0.101(3) Uani 1 1 d .
H14B H 1.0320 -0.8657 1.2891 0.121 Uiso 1 1 calc R
C15' C 1.0799(4) -0.7873(6) 1.2490(5) 0.100(3) Uani 1 1 d .
H15B H 1.1132 -0.8067 1.2835 0.120 Uiso 1 1 calc R
C16' C 1.0794(3) -0.7239(5) 1.1965(5) 0.084(2) Uani 1 1 d .
H16B H 1.1120 -0.6990 1.1958 0.101 Uiso 1 1 calc R
C17' C 1.0299(3) -0.6968(4) 1.1440(4) 0.0647(19) Uani 1 1 d .
H17B H 1.0299 -0.6533 1.1080 0.078 Uiso 1 1 calc R
C18' C 0.8798(3) -0.5751(3) 0.8818(4) 0.0459(16) Uani 1 1 d .
C19' C 0.9258(3) -0.5451(4) 0.8631(5) 0.0643(19) Uani 1 1 d .
H19B H 0.9602 -0.5520 0.9018 0.077 Uiso 1 1 calc R
C20' C 0.9212(3) -0.5051(4) 0.7879(5) 0.076(2) Uani 1 1 d .
H20B H 0.9527 -0.4858 0.7761 0.091 Uiso 1 1 calc R
C21' C 0.8713(4) -0.4936(4) 0.7308(5) 0.076(2) Uani 1 1 d .
H21B H 0.8682 -0.4650 0.6810 0.092 Uiso 1 1 calc R
C22' C 0.8262(3) -0.5240(5) 0.7472(5) 0.078(2) Uani 1 1 d .
H22B H 0.7920 -0.5177 0.7077 0.094 Uiso 1 1 calc R
C23' C 0.8303(3) -0.5649(4) 0.8228(5) 0.0650(19) Uani 1 1 d .
H23B H 0.7988 -0.5855 0.8331 0.078 Uiso 1 1 calc R
C24' C 0.9144(3) -0.7551(4) 0.9359(4) 0.072(2) Uani 1 1 d .
H24C H 0.8801 -0.7807 0.9362 0.087 Uiso 1 1 calc R
H24D H 0.9121 -0.7392 0.8782 0.087 Uiso 1 1 calc R
C25' C 0.9728(3) -0.8605(4) 0.9179(6) 0.066(2) Uani 1 1 d .
C26' C 1.0214(3) -0.9097(4) 0.9591(5) 0.0614(19) Uani 1 1 d .
C27' C 1.0511(3) -0.8950(4) 1.0431(6) 0.071(2) Uani 1 1 d .
H27B H 1.0390 -0.8542 1.0724 0.086 Uiso 1 1 calc R
C28' C 1.0973(3) -0.9377(5) 1.0847(5) 0.080(2) Uani 1 1 d .
H28B H 1.1159 -0.9276 1.1413 0.096 Uiso 1 1 calc R
C29' C 1.1149(3) -0.9964(5) 1.0386(7) 0.080(2) Uani 1 1 d .
C30' C 1.0872(4) -1.0141(4) 0.9572(6) 0.084(2) Uani 1 1 d .
H30B H 1.0995 -1.0552 0.9285 0.101 Uiso 1 1 calc R
C31' C 1.0393(3) -0.9693(5) 0.9164(5) 0.078(2) Uani 1 1 d .
H31B H 1.0201 -0.9807 0.8605 0.093 Uiso 1 1 calc R
C32' C 0.8894(3) -0.4189(4) 1.0318(4) 0.0496(17) Uani 1 1 d .
C33' C 0.8516(3) -0.3514(4) 1.0335(4) 0.0521(17) Uani 1 1 d .
C34' C 0.8682(3) -0.2736(4) 1.0216(4) 0.0627(19) Uani 1 1 d .
H34B H 0.9024 -0.2654 1.0129 0.075 Uiso 1 1 calc R
C35' C 0.8351(3) -0.2087(4) 1.0225(4) 0.076(2) Uani 1 1 d .
H35B H 0.8464 -0.1568 1.0135 0.091 Uiso 1 1 calc R
C36' C 0.7861(3) -0.2200(4) 1.0364(4) 0.074(2) Uani 1 1 d .
C37' C 0.7678(3) -0.2964(5) 1.0488(4) 0.076(2) Uani 1 1 d .
H37B H 0.7336 -0.3033 1.0579 0.091 Uiso 1 1 calc R
C38' C 0.8009(3) -0.3627(4) 1.0475(4) 0.0627(18) Uani 1 1 d .
H38B H 0.7892 -0.4146 1.0559 0.075 Uiso 1 1 calc R

loop_
_atom_site_aniso_label
_atom_site_aniso_U_11
_atom_site_aniso_U_22
_atom_site_aniso_U_33
_atom_site_aniso_U_23
_atom_site_aniso_U_13
_atom_site_aniso_U_12
Br1 0.0664(5) 0.0835(6) 0.1578(9) -0.0002(6) 0.0255(5) 0.0127(4)
Br2 0.0986(6) 0.0863(6) 0.1277(8) 0.0291(6) 0.0129(6) 0.0314(5)
O1 0.064(3) 0.072(3) 0.051(3) 0.004(2) 0.027(2) -0.002(2)
O2 0.064(3) 0.058(3) 0.056(3) -0.007(3) 0.020(3) -0.004(3)
O3 0.085(3) 0.066(3) 0.068(4) 0.025(3) 0.045(3) 0.028(3)
O4 0.113(4) 0.131(5) 0.084(4) 0.053(4) 0.063(4) 0.053(4)
O5 0.053(3) 0.053(3) 0.050(3) 0.004(2) 0.009(2) 0.009(3)
O6 0.069(3) 0.061(3) 0.077(4) -0.007(3) -0.007(3) 0.007(3)
C1 0.050(4) 0.057(4) 0.041(5) 0.002(4) 0.017(3) 0.001(3)
C2 0.047(4) 0.056(4) 0.038(5) -0.008(4) 0.011(3) 0.009(3)
C3 0.048(4) 0.050(4) 0.051(5) 0.007(4) 0.015(3) 0.011(4)
C4 0.051(4) 0.054(4) 0.040(5) 0.002(4) 0.016(4) 0.006(4)
C5 0.051(5) 0.070(6) 0.042(6) -0.003(5) 0.018(4) 0.008(4)
C6 0.078(6) 0.093(6) 0.056(6) -0.004(6) 0.024(5) 0.016(5)
C7 0.073(6) 0.134(8) 0.052(6) -0.002(7) 0.010(5) 0.020(6)
C8 0.060(6) 0.145(9) 0.077(8) -0.029(7) 0.012(5) -0.006(6)
C9 0.061(5) 0.104(6) 0.083(7) -0.023(6) 0.014(5) -0.007(5)
C10 0.046(5) 0.081(6) 0.055(6) -0.015(5) 0.020(5) 0.002(5)
C11 0.053(4) 0.048(4) 0.044(5) -0.005(4) 0.014(3) -0.004(4)
C12 0.058(5) 0.056(4) 0.044(5) 0.000(4) 0.025(4) 0.007(4)
C13 0.069(5) 0.090(6) 0.070(6) -0.010(5) 0.035(4) 0.007(4)
C14 0.111(7) 0.104(7) 0.103(8) -0.001(5) 0.075(6) 0.029(6)
C15 0.077(7) 0.131(8) 0.101(8) 0.025(6) 0.062(6) 0.028(6)
C16 0.061(5) 0.104(6) 0.074(6) 0.007(5) 0.030(4) 0.007(5)
C17 0.061(5) 0.074(5) 0.064(5) 0.003(4) 0.027(4) 0.004(4)
C18 0.049(4) 0.054(4) 0.046(5) -0.001(4) 0.016(4) 0.008(4)
C19 0.062(5) 0.104(6) 0.044(5) -0.007(5) 0.020(4) 0.011(4)
C20 0.093(7) 0.106(6) 0.055(6) -0.024(5) 0.026(5) -0.017(5)
C21 0.105(7) 0.091(6) 0.059(6) -0.004(5) 0.033(6) 0.028(6)
C22 0.067(6) 0.100(6) 0.077(7) 0.003(5) 0.024(5) 0.026(5)
C23 0.066(5) 0.092(5) 0.056(5) -0.015(4) 0.023(4) 0.015(4)
C24 0.069(5) 0.066(5) 0.062(5) 0.010(4) 0.031(4) 0.016(4)
C25 0.064(5) 0.066(5) 0.056(6) -0.003(5) 0.027(4) 0.000(4)
C26 0.064(5) 0.056(5) 0.041(5) 0.007(4) 0.014(4) -0.001(4)
C27 0.071(5) 0.063(5) 0.064(6) 0.011(4) 0.027(4) -0.003(4)
C28 0.056(5) 0.076(5) 0.078(6) 0.017(5) 0.028(4) 0.006(4)
C29 0.047(4) 0.061(5) 0.085(6) -0.006(5) 0.009(4) 0.000(4)
C30 0.080(6) 0.063(5) 0.076(6) 0.022(4) 0.021(5) 0.018(5)
C31 0.085(6) 0.083(5) 0.051(5) 0.008(5) 0.031(4) 0.012(5)
C32 0.064(5) 0.065(6) 0.043(5) -0.005(4) 0.018(4) 0.003(5)
C33 0.057(5) 0.058(5) 0.045(5) 0.005(4) 0.015(4) 0.008(4)
C34 0.067(5) 0.060(5) 0.065(5) -0.003(4) 0.006(4) 0.013(5)
C35 0.083(6) 0.053(5) 0.069(6) 0.002(4) 0.013(5) 0.013(5)
C36 0.076(6) 0.067(6) 0.065(6) 0.015(4) 0.025(5) 0.025(5)
C37 0.071(5) 0.073(6) 0.074(6) 0.006(5) 0.010(4) -0.001(5)
C38 0.071(5) 0.050(5) 0.084(6) 0.010(4) 0.018(5) 0.008(4)
Br1' 0.0913(7) 0.1099(7) 0.1698(10) 0.0324(7) 0.0343(6) 0.0343(6)
Br2' 0.1251(8) 0.0879(6) 0.1584(9) 0.0103(6) 0.0649(7) 0.0453(6)
O1' 0.059(3) 0.071(3) 0.042(3) -0.004(2) 0.008(2) -0.006(2)
O2' 0.068(3) 0.058(3) 0.074(4) 0.003(2) 0.019(3) -0.012(3)
O3' 0.117(4) 0.068(3) 0.055(4) -0.007(3) 0.009(3) 0.049(3)
O4' 0.112(4) 0.115(4) 0.050(4) -0.011(4) 0.017(3) 0.033(3)
O5' 0.057(3) 0.050(3) 0.057(3) 0.003(2) 0.022(2) 0.005(2)
O6' 0.060(3) 0.062(3) 0.107(4) 0.011(3) 0.038(3) 0.004(3)
C1' 0.064(4) 0.049(4) 0.048(5) -0.002(4) 0.013(3) 0.006(4)
C2' 0.047(4) 0.051(4) 0.040(5) 0.004(4) 0.010(3) 0.005(3)
C3' 0.052(4) 0.051(4) 0.041(5) 0.002(4) 0.015(3) 0.005(4)
C4' 0.054(4) 0.053(4) 0.036(5) -0.001(4) 0.007(4) 0.003(3)
C5' 0.047(4) 0.071(5) 0.035(4) 0.009(4) 0.011(3) 0.000(4)
C6' 0.061(5) 0.097(6) 0.058(5) 0.000(4) 0.020(4) 0.005(5)
C7' 0.056(5) 0.159(9) 0.062(6) 0.011(6) 0.024(4) 0.015(6)
C8' 0.082(7) 0.127(9) 0.106(8) 0.019(7) 0.038(6) -0.015(7)
C9' 0.079(6) 0.089(6) 0.099(7) 0.016(5) 0.025(5) -0.028(6)
C10' 0.058(5) 0.067(6) 0.057(5) 0.009(4) 0.016(4) -0.006(4)
C11' 0.051(4) 0.057(4) 0.042(5) 0.006(4) 0.011(3) -0.002(4)
C12' 0.059(5) 0.056(4) 0.045(5) 0.003(4) 0.015(4) 0.004(4)
C13' 0.081(6) 0.082(6) 0.051(5) 0.022(5) 0.010(4) 0.006(4)
C14' 0.122(8) 0.113(7) 0.066(7) 0.035(5) 0.022(6) 0.024(7)
C15' 0.089(7) 0.142(9) 0.055(6) 0.010(6) -0.003(5) 0.027(7)
C16' 0.075(6) 0.098(6) 0.072(7) 0.003(5) 0.011(5) 0.004(5)
C17' 0.062(5) 0.073(5) 0.049(5) 0.012(4) 0.001(4) 0.012(4)
C18' 0.045(4) 0.043(4) 0.045(5) 0.000(4) 0.006(4) 0.006(3)
C19' 0.062(5) 0.092(5) 0.035(5) 0.001(4) 0.007(4) 0.004(4)
C20' 0.083(6) 0.091(6) 0.061(6) 0.003(5) 0.032(5) -0.001(5)
C21' 0.093(6) 0.077(5) 0.060(6) 0.011(4) 0.022(6) 0.019(5)
C22' 0.069(6) 0.094(6) 0.057(6) 0.012(5) -0.006(5) 0.018(5)
C23' 0.056(5) 0.071(5) 0.061(6) 0.009(4) 0.006(4) 0.002(4)
C24' 0.088(5) 0.053(4) 0.066(5) 0.002(4) 0.007(4) 0.021(4)
C25' 0.084(6) 0.057(5) 0.055(7) 0.017(5) 0.018(5) 0.010(5)
C26' 0.083(5) 0.053(5) 0.058(6) 0.004(4) 0.036(5) 0.009(4)
C27' 0.094(6) 0.056(5) 0.067(7) -0.008(5) 0.030(5) 0.005(5)
C28' 0.081(6) 0.068(5) 0.092(7) 0.005(5) 0.024(5) 0.020(5)
C29' 0.065(5) 0.077(6) 0.097(8) 0.028(6) 0.024(5) 0.013(5)
C30' 0.093(7) 0.077(6) 0.103(8) 0.003(6) 0.062(6) 0.017(5)
C31' 0.098(6) 0.082(5) 0.060(6) -0.003(5) 0.033(5) 0.017(5)
C32' 0.048(5) 0.059(5) 0.038(5) 0.002(4) 0.007(3) 0.002(4)
C33' 0.060(5) 0.052(5) 0.044(5) -0.002(3) 0.014(3) 0.005(4)
C34' 0.059(4) 0.057(5) 0.077(6) 0.003(4) 0.028(4) -0.004(4)
C35' 0.083(6) 0.047(5) 0.105(7) 0.012(4) 0.039(5) 0.009(5)
C36' 0.085(6) 0.065(6) 0.078(6) 0.007(4) 0.035(5) 0.020(5)
C37' 0.059(5) 0.081(6) 0.094(6) -0.004(5) 0.031(4) 0.007(5)
C38' 0.064(5) 0.055(5) 0.069(5) -0.004(4) 0.018(4) -0.002(4)

loop_
_atom_type_symbol
_atom_type_description
_atom_type_scat_dispersion_real
_atom_type_scat_dispersion_imag
_atom_type_scat_source
C C 0.0033 0.0016 'International Tables Vol C Tables 4.2.6.8 and 6.1.1.4'
H H 0.0000 0.0000 'International Tables Vol C Tables 4.2.6.8 and 6.1.1.4'
O O 0.0106 0.0060 'International Tables Vol C Tables 4.2.6.8 and 6.1.1.4'
Br Br -0.2901 2.4595 'International Tables Vol C Tables 4.2.6.8 and 6.1.1.4'

loop_
_geom_angle_atom_site_label_1
_geom_angle_atom_site_label_2
_geom_angle_atom_site_label_3
_geom_angle
C10 O2 C11 108.5(5)
C25 O3 C24 118.8(5)
C32 O5 C3 115.6(5)
C24 C1 C2 113.8(5)
C24 C1 C11 116.4(5)
C2 C1 C11 103.2(5)
C18 C2 C3 114.2(5)
C18 C2 C1 118.2(5)
C3 C2 C1 98.8(4)
O5 C3 C2 112.9(5)
O5 C3 C4 112.1(5)
C2 C3 C4 105.0(5)
O1 C4 C5 113.5(5)
O1 C4 C3 106.8(5)
C5 C4 C3 117.2(5)
O1 C4 C11 115.8(5)
C5 C4 C11 100.7(5)
C3 C4 C11 102.6(5)
C10 C5 C6 120.0(7)
C10 C5 C4 110.1(7)
C6 C5 C4 129.6(8)
C7 C6 C5 117.8(7)
C8 C7 C6 121.0(8)
C7 C8 C9 121.1(8)
C10 C9 C8 116.9(8)
C5 C10 O2 114.3(7)
C5 C10 C9 123.1(8)
O2 C10 C9 122.6(8)
O2 C11 C12 108.4(5)
O2 C11 C1 106.7(5)
C12 C11 C1 116.2(5)
O2 C11 C4 105.8(4)
C12 C11 C4 114.6(5)
C1 C11 C4 104.4(5)
C17 C12 C13 117.3(6)
C17 C12 C11 121.7(6)
C13 C12 C11 120.9(6)
C12 C13 C14 120.9(7)
C15 C14 C13 120.4(8)
C16 C15 C14 119.3(8)
C15 C16 C17 120.0(7)
C12 C17 C16 122.1(7)
C23 C18 C19 117.7(6)
C23 C18 C2 119.7(6)
C19 C18 C2 122.5(6)
C20 C19 C18 120.9(6)
C21 C20 C19 121.2(7)
C20 C21 C22 118.8(7)
C21 C22 C23 119.7(7)
C18 C23 C22 121.6(7)
O3 C24 C1 105.8(5)
O4 C25 O3 121.2(7)
O4 C25 C26 125.2(7)
O3 C25 C26 113.6(6)
C27 C26 C31 118.4(6)
C27 C26 C25 122.4(7)
C31 C26 C25 119.2(7)
C28 C27 C26 121.7(6)
C27 C28 C29 118.4(6)
C30 C29 C28 121.6(6)
C30 C29 Br1 119.2(6)
C28 C29 Br1 119.2(6)
C29 C30 C31 119.2(6)
C26 C31 C30 120.6(6)
O6 C32 O5 124.2(6)
O6 C32 C33 122.9(7)
O5 C32 C33 113.0(6)
C34 C33 C38 118.8(6)
C34 C33 C32 119.0(7)
C38 C33 C32 122.1(7)
C35 C34 C33 121.9(6)
C34 C35 C36 118.9(7)
C35 C36 C37 121.4(6)
C35 C36 Br2 118.7(6)
C37 C36 Br2 120.0(7)
C36 C37 C38 119.3(7)
C33 C38 C37 119.6(6)
C10' O2' C11' 109.0(5)
C25' O3' C24' 119.3(5)
C32' O5' C3' 116.1(4)
C24' C1' C2' 113.8(5)
C24' C1' C11' 116.2(5)
C2' C1' C11' 104.2(5)
C18' C2' C3' 115.7(5)
C18' C2' C1' 116.9(5)
C3' C2' C1' 98.6(5)
O5' C3' C2' 113.5(5)
O5' C3' C4' 113.0(5)
C2' C3' C4' 105.5(5)
O1' C4' C5' 113.3(5)
O1' C4' C3' 106.3(5)
C5' C4' C3' 116.3(5)
O1' C4' C11' 116.8(5)
C5' C4' C11' 101.4(5)
C3' C4' C11' 102.7(5)
C10' C5' C6' 119.9(6)
C10' C5' C4' 109.4(6)
C6' C5' C4' 130.6(7)
C5' C6' C7' 118.0(7)
C8' C7' C6' 120.1(8)
C9' C8' C7' 120.9(8)
C8' C9' C10' 118.6(8)
C9' C10' C5' 122.6(7)
C9' C10' O2' 123.5(8)
C5' C10' O2' 113.9(6)
O2' C11' C12' 108.5(5)
O2' C11' C1' 106.9(5)
C12' C11' C1' 116.0(5)
O2' C11' C4' 106.1(5)
C12' C11' C4' 114.3(5)
C1' C11' C4' 104.3(5)
C13' C12' C17' 117.8(6)
C13' C12' C11' 121.8(6)
C17' C12' C11' 120.3(6)
C12' C13' C14' 121.1(7)
C15' C14' C13' 119.0(8)
C16' C15' C14' 120.6(8)
C15' C16' C17' 119.4(8)
C12' C17' C16' 122.1(7)
C23' C18' C19' 117.7(6)
C23' C18' C2' 121.0(6)
C19' C18' C2' 121.2(6)
C20' C19' C18' 120.9(6)
C21' C20' C19' 120.5(7)
C22' C21' C20' 119.3(7)
C21' C22' C23' 120.6(7)
C18' C23' C22' 120.9(7)
O3' C24' C1' 105.3(5)
O4' C25' O3' 122.2(7)
O4' C25' C26' 124.2(8)
O3' C25' C26' 113.7(7)
C31' C26' C27' 118.2(7)
C31' C26' C25' 121.5(8)
C27' C26' C25' 120.3(7)
C28' C27' C26' 123.2(7)
C27' C28' C29' 116.8(7)
C30' C29' C28' 122.5(7)
C30' C29' Br1' 117.6(8)
C28' C29' Br1' 119.8(8)
C29' C30' C31' 119.1(7)
C26' C31' C30' 120.1(7)
O6' C32' O5' 124.0(6)
O6' C32' C33' 122.8(6)
O5' C32' C33' 113.2(6)
C34' C33' C38' 119.0(6)
C34' C33' C32' 118.0(6)
C38' C33' C32' 122.9(6)
C35' C34' C33' 120.7(6)
C36' C35' C34' 120.0(6)
C35' C36' C37' 121.3(6)
C35' C36' Br2' 119.4(6)
C37' C36' Br2' 119.3(6)
C36' C37' C38' 119.3(6)
C37' C38' C33' 119.6(6)

loop_
_geom_bond_atom_site_label_1
_geom_bond_atom_site_label_2
_geom_bond_distance
Br1 C29 1.888(6)
Br2 C36 1.898(6)
O1 C4 1.407(6)
O2 C10 1.362(7)
O2 C11 1.455(6)
O3 C25 1.308(7)
O3 C24 1.438(6)
O4 C25 1.193(7)
O5 C32 1.352(7)
O5 C3 1.437(6)
O6 C32 1.198(7)
C1 C24 1.509(7)
C1 C2 1.539(7)
C1 C11 1.544(7)
C2 C18 1.504(7)
C2 C3 1.508(7)
C3 C4 1.518(7)
C4 C5 1.507(8)
C4 C11 1.597(7)
C5 C10 1.352(8)
C5 C6 1.386(8)
C6 C7 1.385(9)
C7 C8 1.362(10)
C8 C9 1.387(10)
C9 C10 1.366(9)
C11 C12 1.504(8)
C12 C17 1.369(8)
C12 C13 1.381(8)
C13 C14 1.386(9)
C14 C15 1.368(10)
C15 C16 1.361(10)
C16 C17 1.379(8)
C18 C23 1.365(8)
C18 C19 1.378(8)
C19 C20 1.373(8)
C20 C21 1.358(9)
C21 C22 1.374(9)
C22 C23 1.387(8)
C25 C26 1.471(8)
C26 C27 1.370(8)
C26 C31 1.380(8)
C27 C28 1.368(8)
C28 C29 1.369(8)
C29 C30 1.355(9)
C30 C31 1.377(8)
C32 C33 1.481(8)
C33 C34 1.367(8)
C33 C38 1.378(8)
C34 C35 1.351(8)
C35 C36 1.359(8)
C36 C37 1.361(9)
C37 C38 1.383(8)
Br1' C29' 1.877(7)
Br2' C36' 1.890(7)
O1' C4' 1.410(6)
O2' C10' 1.369(7)
O2' C11' 1.451(6)
O3' C25' 1.303(8)
O3' C24' 1.430(7)
O4' C25' 1.201(7)
O5' C32' 1.344(7)
O5' C3' 1.432(6)
O6' C32' 1.205(6)
C1' C24' 1.505(8)
C1' C2' 1.531(7)
C1' C11' 1.544(8)
C2' C18' 1.503(7)
C2' C3' 1.509(7)
C3' C4' 1.518(7)
C4' C5' 1.515(8)
C4' C11' 1.587(8)
C5' C10' 1.367(8)
C5' C6' 1.370(8)
C6' C7' 1.411(9)
C7' C8' 1.378(10)
C8' C9' 1.357(10)
C9' C10' 1.359(9)
C11' C12' 1.502(8)
C12' C13' 1.365(8)
C12' C17' 1.373(8)
C13' C14' 1.404(9)
C14' C15' 1.375(10)
C15' C16' 1.354(10)
C16' C17' 1.379(8)
C18' C23' 1.362(7)
C18' C19' 1.381(8)
C19' C20' 1.379(8)
C20' C21' 1.359(9)
C21' C22' 1.347(9)
C22' C23' 1.392(8)
C25' C26' 1.472(9)
C26' C31' 1.360(8)
C26' C27' 1.394(8)
C27' C28' 1.373(9)
C28' C29' 1.380(10)
C29' C30' 1.355(9)
C30' C31' 1.418(9)
C32' C33' 1.478(8)
C33' C34' 1.384(8)
C33' C38' 1.384(8)
C34' C35' 1.365(8)
C35' C36' 1.342(9)
C36' C37' 1.379(9)
C37' C38' 1.384(8)
